data_4326898
loop_
_publ_author_name
'Abhishek Banerjee'
'Farah S. Raad'
'Nina Vankova'
'Bassem S. Bassil'
'Thomas Heine'
'Ulrich Kortz'

_publ_contact_author_address
;
School of Engineering and Science, Jacobs University, P.O. Box 750 561, 
28725 Bremen, Germany
;
_publ_contact_author_email u.kortz@jacobs-university.de
_publ_contact_author_name 'Ulrich Kortz'
_publ_section_title
;
 Polyoxomolybdodiphosphonates: Examples Incorporating Ethylidenepyridines
;
_journal_name_full 'Inorganic Chemistry'
_journal_page_first 11667
_journal_page_last 11675
_journal_paper_doi 10.1021/ic201652h
_journal_volume 50
_journal_year 2011
_chemical_formula_sum 'C32 H72 Mo8 N16 Na8 O56 P8'
_chemical_formula_weight 2776.26
_chemical_name_systematic
; 
 ? 
;
_space_group_IT_number 85
_symmetry_cell_setting tetragonal
_symmetry_space_group_name_Hall '-P 4a'
_symmetry_space_group_name_H-M 'P 4/n :2'
_atom_sites_solution_hydrogens geom
_atom_sites_solution_primary direct
_atom_sites_solution_secondary difmap
_audit_creation_method SHELXL-97
_cell_angle_alpha 90.00
_cell_angle_beta 90.00
_cell_angle_gamma 90.00
_cell_formula_units_Z 2
_cell_length_a 25.3368(11)
_cell_length_b 25.3368(11)
_cell_length_c 8.0896(4)
_cell_measurement_reflns_used 9940
_cell_measurement_temperature 173(2)
_cell_measurement_theta_max 24.09
_cell_measurement_theta_min 2.54
_cell_volume 5193.1(4)
_computing_cell_refinement 'Bruker SAINT'
_computing_data_collection 'Bruker APEX2'
_computing_data_reduction 'Bruker SAINT'
_computing_molecular_graphics 'Bruker SHELXTL'
_computing_publication_material 'Bruker SHELXTL'
_computing_structure_refinement 'SHELXL-97 (Sheldrick, 2008)'
_computing_structure_solution 'SHELXS-97 (Sheldrick, 2008)'
_diffrn_ambient_temperature 173(2)
_diffrn_measured_fraction_theta_full 0.998
_diffrn_measured_fraction_theta_max 0.998
_diffrn_measurement_device_type 'Bruker APEX-II CCD'
_diffrn_measurement_method '\f and \w scans'
_diffrn_radiation_monochromator graphite
_diffrn_radiation_source 'fine-focus sealed tube'
_diffrn_radiation_type MoK\a
_diffrn_radiation_wavelength 0.71073
_diffrn_reflns_av_R_equivalents 0.1020
_diffrn_reflns_av_sigmaI/netI 0.0357
_diffrn_reflns_limit_h_max 29
_diffrn_reflns_limit_h_min -29
_diffrn_reflns_limit_k_max 29
_diffrn_reflns_limit_k_min -29
_diffrn_reflns_limit_l_max 9
_diffrn_reflns_limit_l_min -8
_diffrn_reflns_number 119502
_diffrn_reflns_theta_full 24.75
_diffrn_reflns_theta_max 24.75
_diffrn_reflns_theta_min 1.61
_exptl_absorpt_coefficient_mu 1.184
_exptl_absorpt_correction_T_max 0.9542
_exptl_absorpt_correction_T_min 0.5868
_exptl_absorpt_correction_type multi-scan
_exptl_absorpt_process_details SADABS
_exptl_crystal_colour red
_exptl_crystal_density_diffrn 1.775
_exptl_crystal_description thread
_exptl_crystal_F_000 2736
_exptl_crystal_size_max 0.38
_exptl_crystal_size_mid 0.06
_exptl_crystal_size_min 0.04
_refine_diff_density_max 3.366
_refine_diff_density_min -0.919
_refine_diff_density_rms 0.276
_refine_ls_extinction_method none
_refine_ls_goodness_of_fit_ref 1.010
_refine_ls_hydrogen_treatment constr
_refine_ls_matrix_type full
_refine_ls_number_parameters 334
_refine_ls_number_reflns 4462
_refine_ls_number_restraints 0
_refine_ls_restrained_S_all 1.010
_refine_ls_R_factor_all 0.0717
_refine_ls_R_factor_gt 0.0499
_refine_ls_shift/su_max 0.001
_refine_ls_shift/su_mean 0.000
_refine_ls_structure_factor_coef Fsqd
_refine_ls_weighting_details 'calc w=1/[\s^2^(Fo^2^)+(0.1200P)^2^+30.0000P] where P=(Fo^2^+2Fc^2^)/3'
_refine_ls_weighting_scheme calc
_refine_ls_wR_factor_gt 0.1472
_refine_ls_wR_factor_ref 0.1771
_reflns_number_gt 3446
_reflns_number_total 4462
_reflns_threshold_expression >2sigma(I)
_cod_data_source_file ic201652h_si_006.cif
_cod_data_source_block ab43
_cod_original_sg_symbol_H-M 'P 4/n'
_cod_database_code 4326898

loop_
_symmetry_equiv_pos_as_xyz
'x, y, z'
'-x+1/2, -y+1/2, z'
'-y+1/2, x, z'
'y, -x+1/2, z'
'-x, -y, -z'
'x-1/2, y-1/2, -z'
'y-1/2, -x, -z'
'-y, x-1/2, -z'

loop_
_atom_site_label
_atom_site_type_symbol
_atom_site_fract_x
_atom_site_fract_y
_atom_site_fract_z
_atom_site_U_iso_or_equiv
_atom_site_adp_type
_atom_site_occupancy
_atom_site_symmetry_multiplicity
_atom_site_calc_flag
_atom_site_refinement_flags
Mo1 Mo 0.72245(2) 0.04012(2) -0.45110(7) 0.0184(2) Uani 1 1 d .
Mo2 Mo 0.81764(2) 0.06887(2) -0.38518(7) 0.0180(2) Uani 1 1 d .
P1 P 0.60084(7) 0.05854(7) -0.4882(2) 0.0184(4) Uani 1 1 d .
P2 P 0.89305(7) 0.16895(7) -0.2430(2) 0.0182(4) Uani 1 1 d .
O1A O 0.7210(2) -0.01789(19) -0.3441(6) 0.0262(12) Uani 1 1 d .
O1C O 0.67849(19) 0.01229(18) -0.6456(6) 0.0212(11) Uani 1 1 d .
O1P1 O 0.64837(19) 0.0667(2) -0.3702(6) 0.0219(11) Uani 1 1 d .
O1P2 O 0.84691(19) 0.12916(18) -0.2385(6) 0.0210(11) Uani 1 1 d .
O2A O 0.83361(19) 0.01762(19) -0.2603(6) 0.0239(11) Uani 1 1 d .
O2B O 0.8081(2) 0.1438(2) -0.5614(6) 0.0267(12) Uani 1 1 d .
O2P1 O 0.56771(19) 0.0119(2) -0.4456(6) 0.0268(12) Uani 1 1 d .
O2P2 O 0.9003(2) 0.19312(19) -0.0760(6) 0.0227(11) Uani 1 1 d .
O3P1 O 0.56829(18) 0.10998(19) -0.4942(6) 0.0213(10) Uani 1 1 d .
O3P2 O 0.88539(19) 0.20895(19) -0.3838(6) 0.0216(11) Uani 1 1 d .
O12A O 0.75055(18) 0.09193(19) -0.2986(6) 0.0213(11) Uani 1 1 d .
O12B O 0.78757(19) 0.03516(19) -0.5789(6) 0.0209(10) Uani 1 1 d .
C1 C 0.9530(3) 0.1351(3) -0.3127(8) 0.0180(14) Uani 1 1 d .
C2 C 0.9828(3) 0.1023(3) -0.1802(9) 0.0232(16) Uani 1 1 d .
H2A H 1.0158 0.0888 -0.2302 0.028 Uiso 1 1 calc R
H2B H 0.9928 0.1262 -0.0886 0.028 Uiso 1 1 calc R
C3 C 0.9529(3) 0.0562(3) -0.1085(9) 0.0247(17) Uani 1 1 d .
C4 C 0.9202(3) 0.0618(3) 0.0280(9) 0.0304(18) Uani 1 1 d .
H4 H 0.9154 0.0958 0.0754 0.037 Uiso 1 1 calc R
C5 C 0.8944(4) 0.0192(3) 0.0961(10) 0.035(2) Uani 1 1 d .
H5 H 0.8720 0.0234 0.1894 0.042 Uiso 1 1 calc R
C6 C 0.9019(3) -0.0297(3) 0.0256(10) 0.034(2) Uani 1 1 d .
H6 H 0.8843 -0.0595 0.0708 0.041 Uiso 1 1 calc R
C7 C 0.9584(3) 0.0062(3) -0.1744(9) 0.0286(17) Uani 1 1 d .
H7 H 0.9799 0.0013 -0.2693 0.034 Uiso 1 1 calc R
N1 N 0.9335(3) -0.0360(3) -0.1057(8) 0.0349(17) Uani 1 1 d .
C1G C 0.5851(3) -0.1217(3) -0.5490(11) 0.035(2) Uani 1 1 d .
C2G C 0.7552(3) -0.0450(3) 0.0365(10) 0.0337(19) Uani 1 1 d .
N1G1 N 0.5467(3) -0.0891(3) -0.5373(8) 0.0321(16) Uani 1 1 d .
H1G1 H 0.5139 -0.1007 -0.5403 0.039 Uiso 1 1 calc R
H1G2 H 0.5530 -0.0551 -0.5263 0.039 Uiso 1 1 calc R
N1G2 N 0.7819(3) -0.0759(3) -0.0670(9) 0.0408(18) Uani 1 1 d .
H1G3 H 0.8001 -0.0619 -0.1486 0.049 Uiso 1 1 calc R
H1G4 H 0.7814 -0.1104 -0.0539 0.049 Uiso 1 1 calc R
N2G1 N 0.6351(3) -0.1040(3) -0.5497(10) 0.0448(19) Uani 1 1 d .
H2G1 H 0.6415 -0.0699 -0.5421 0.054 Uiso 1 1 calc R
H2G2 H 0.6614 -0.1265 -0.5577 0.054 Uiso 1 1 calc R
N2G2 N 0.7556(3) 0.0059(3) 0.0185(9) 0.0423(18) Uani 1 1 d .
H2G3 H 0.7387 0.0261 0.0895 0.051 Uiso 1 1 calc R
H2G4 H 0.7728 0.0203 -0.0646 0.051 Uiso 1 1 calc R
N3G1 N 0.5766(3) -0.1731(3) -0.5656(12) 0.057(2) Uani 1 1 d .
H3G1 H 0.5441 -0.1853 -0.5689 0.068 Uiso 1 1 calc R
H3G2 H 0.6035 -0.1949 -0.5735 0.068 Uiso 1 1 calc R
N3G2 N 0.7291(3) -0.0661(3) 0.1626(9) 0.046(2) Uani 1 1 d .
H3G3 H 0.7123 -0.0456 0.2329 0.055 Uiso 1 1 calc R
H3G4 H 0.7286 -0.1006 0.1758 0.055 Uiso 1 1 calc R
Na1 Na 0.67972(13) 0.14171(13) -0.1995(4) 0.0344(7) Uani 1 1 d .
Na2 Na 0.7500 0.2500 -0.636(6) 0.0313(17) Uiso 0.50 2 d SP
Na3 Na 0.7500 0.2500 0.0000 0.0396(16) Uani 1 4 d S
O1W O 0.7407(2) -0.1710(3) -0.5844(16) 0.114(5) Uani 1 1 d .
O2W O 0.9317(3) -0.1393(3) -0.1588(9) 0.065(2) Uani 1 1 d .
O3W O 0.8269(4) -0.1923(4) -0.117(2) 0.168(7) Uani 1 1 d .
O4W O 0.8407(2) 0.2844(2) -0.0286(7) 0.0413(15) Uiso 1 1 d .
O5W O 0.7500 0.2500 -0.643(11) 0.0313(17) Uiso 0.50 2 d SP

loop_
_atom_site_aniso_label
_atom_site_aniso_U_11
_atom_site_aniso_U_22
_atom_site_aniso_U_33
_atom_site_aniso_U_23
_atom_site_aniso_U_13
_atom_site_aniso_U_12
Mo1 0.0185(4) 0.0184(4) 0.0184(4) 0.0006(2) -0.0017(2) -0.0006(2)
Mo2 0.0177(4) 0.0196(4) 0.0166(4) 0.0003(2) -0.0008(2) -0.0009(2)
P1 0.0180(9) 0.0186(9) 0.0186(9) 0.0009(7) 0.0000(7) -0.0010(7)
P2 0.0192(9) 0.0186(9) 0.0167(9) -0.0003(7) -0.0006(7) -0.0009(7)
O1A 0.028(3) 0.022(3) 0.029(3) 0.009(2) -0.006(2) -0.003(2)
O1C 0.023(3) 0.018(2) 0.023(2) -0.001(2) -0.001(2) 0.003(2)
O1P1 0.018(3) 0.030(3) 0.018(2) -0.002(2) 0.002(2) -0.005(2)
O1P2 0.023(3) 0.022(3) 0.018(2) -0.006(2) 0.001(2) -0.001(2)
O2A 0.022(3) 0.025(3) 0.025(3) 0.000(2) -0.001(2) 0.000(2)
O2B 0.029(3) 0.032(3) 0.019(3) 0.004(2) -0.001(2) -0.007(2)
O2P1 0.023(3) 0.022(3) 0.035(3) 0.001(2) -0.001(2) -0.004(2)
O2P2 0.028(3) 0.022(3) 0.018(2) -0.001(2) 0.003(2) -0.003(2)
O3P1 0.021(3) 0.021(3) 0.022(3) 0.000(2) 0.004(2) 0.001(2)
O3P2 0.026(3) 0.020(3) 0.018(3) 0.003(2) 0.000(2) 0.004(2)
O12A 0.020(3) 0.022(3) 0.022(3) -0.001(2) -0.001(2) -0.002(2)
O12B 0.020(3) 0.023(3) 0.020(2) -0.003(2) -0.002(2) -0.001(2)
C1 0.019(4) 0.016(3) 0.019(3) 0.003(3) -0.003(3) -0.002(3)
C2 0.021(4) 0.025(4) 0.024(4) -0.003(3) -0.003(3) 0.003(3)
C3 0.029(4) 0.028(4) 0.018(4) 0.005(3) -0.009(3) 0.002(3)
C4 0.041(5) 0.029(4) 0.021(4) 0.003(3) -0.005(3) 0.002(4)
C5 0.042(5) 0.041(5) 0.021(4) 0.006(4) 0.003(4) -0.001(4)
C6 0.035(5) 0.039(5) 0.029(4) 0.016(4) -0.007(4) -0.004(4)
C7 0.032(4) 0.032(4) 0.021(4) 0.007(3) -0.007(3) 0.003(3)
N1 0.041(4) 0.029(4) 0.035(4) 0.006(3) -0.016(3) -0.002(3)
C1G 0.035(5) 0.031(5) 0.038(5) 0.003(4) 0.003(4) -0.008(4)
C2G 0.038(5) 0.034(5) 0.029(4) 0.001(4) -0.003(4) 0.010(4)
N1G1 0.029(4) 0.028(4) 0.039(4) -0.007(3) 0.003(3) -0.002(3)
N1G2 0.052(5) 0.035(4) 0.035(4) -0.001(3) 0.014(3) 0.013(4)
N2G1 0.032(4) 0.036(4) 0.067(5) -0.003(4) 0.005(4) -0.005(3)
N2G2 0.053(5) 0.034(4) 0.040(4) -0.009(3) 0.011(4) 0.011(4)
N3G1 0.034(4) 0.031(4) 0.104(7) -0.006(4) 0.021(5) -0.003(3)
N3G2 0.056(5) 0.042(4) 0.040(4) 0.000(4) 0.015(4) 0.004(4)
Na1 0.0394(18) 0.0333(17) 0.0306(17) -0.0033(14) -0.0005(14) 0.0084(14)
Na3 0.038(2) 0.038(2) 0.042(4) 0.000 0.000 0.000
O1W 0.011(3) 0.068(5) 0.262(13) 0.103(7) 0.010(5) 0.001(3)
O2W 0.097(6) 0.038(4) 0.060(5) -0.006(3) 0.007(4) 0.004(4)
O3W 0.049(6) 0.069(7) 0.39(2) -0.028(10) 0.026(9) 0.037(5)

loop_
_atom_type_symbol
_atom_type_description
_atom_type_scat_dispersion_real
_atom_type_scat_dispersion_imag
_atom_type_scat_source
C C 0.0033 0.0016 'International Tables Vol C Tables 4.2.6.8 and 6.1.1.4'
H H 0.0000 0.0000 'International Tables Vol C Tables 4.2.6.8 and 6.1.1.4'
N N 0.0061 0.0033 'International Tables Vol C Tables 4.2.6.8 and 6.1.1.4'
O O 0.0106 0.0060 'International Tables Vol C Tables 4.2.6.8 and 6.1.1.4'
Na Na 0.0362 0.0249 'International Tables Vol C Tables 4.2.6.8 and 6.1.1.4'
P P 0.1023 0.0942 'International Tables Vol C Tables 4.2.6.8 and 6.1.1.4'
Mo Mo -1.6832 0.6857 'International Tables Vol C Tables 4.2.6.8 and 6.1.1.4'

loop_
_geom_angle_atom_site_label_1
_geom_angle_atom_site_label_2
_geom_angle_atom_site_label_3
_geom_angle
_geom_angle_site_symmetry_1
_geom_angle_site_symmetry_3
O1A Mo1 O12A 105.6(2) . .
O1A Mo1 O12B 103.4(2) . .
O12A Mo1 O12B 94.0(2) . .
O1A Mo1 O1C 94.7(2) . .
O12A Mo1 O1C 156.98(19) . .
O12B Mo1 O1C 91.75(19) . .
O1A Mo1 O1P1 95.6(2) . .
O12A Mo1 O1P1 85.00(19) . .
O12B Mo1 O1P1 160.4(2) . .
O1C Mo1 O1P1 82.18(18) . .
O1A Mo1 O3P2 169.2(2) . 7_664
O12A Mo1 O3P2 82.55(18) . 7_664
O12B Mo1 O3P2 82.70(19) . 7_664
O1C Mo1 O3P2 76.12(17) . 7_664
O1P1 Mo1 O3P2 77.78(18) . 7_664
O1A Mo1 Mo2 99.16(17) . .
O12A Mo1 Mo2 48.10(14) . .
O12B Mo1 Mo2 48.39(14) . .
O1C Mo1 Mo2 139.82(14) . .
O1P1 Mo1 Mo2 133.03(13) . .
O3P2 Mo1 Mo2 91.54(12) 7_664 .
O1A Mo1 Na1 109.63(19) . .
O12A Mo1 Na1 40.11(15) . .
O12B Mo1 Na1 128.68(15) . .
O1C Mo1 Na1 122.51(14) . .
O1P1 Mo1 Na1 45.35(14) . .
O3P2 Mo1 Na1 71.89(13) 7_664 .
Mo2 Mo1 Na1 87.75(6) . .
O2A Mo2 O12A 103.1(2) . .
O2A Mo2 O12B 103.8(2) . .
O12A Mo2 O12B 94.6(2) . .
O2A Mo2 O1P2 97.9(2) . .
O12A Mo2 O1P2 83.35(19) . .
O12B Mo2 O1P2 158.06(19) . .
O2A Mo2 O3P1 93.7(2) . 8_654
O12A Mo2 O3P1 161.9(2) . 8_654
O12B Mo2 O3P1 87.94(19) . 8_654
O1P2 Mo2 O3P1 87.60(18) . 8_654
O2A Mo2 O2B 171.9(2) . .
O12A Mo2 O2B 83.48(19) . .
O12B Mo2 O2B 80.11(19) . .
O1P2 Mo2 O2B 77.96(18) . .
O3P1 Mo2 O2B 79.31(18) 8_654 .
O2A Mo2 Mo1 97.50(17) . .
O12A Mo2 Mo1 48.36(14) . .
O12B Mo2 Mo1 48.75(14) . .
O1P2 Mo2 Mo1 131.49(13) . .
O3P1 Mo2 Mo1 136.68(13) 8_654 .
O2B Mo2 Mo1 90.38(12) . .
O2P1 P1 O3P1 112.1(3) . .
O2P1 P1 O1P1 113.7(3) . .
O3P1 P1 O1P1 108.8(3) . .
O2P1 P1 C1 109.9(3) . 7_664
O3P1 P1 C1 110.8(3) . 7_664
O1P1 P1 C1 101.1(3) . 7_664
O2P2 P2 O3P2 114.5(3) . .
O2P2 P2 O1P2 109.8(3) . .
O3P2 P2 O1P2 110.6(3) . .
O2P2 P2 C1 111.6(3) . .
O3P2 P2 C1 100.7(3) . .
O1P2 P2 C1 109.2(3) . .
C1 O1C Mo1 112.4(4) 7_664 .
P1 O1P1 Mo1 117.4(3) . .
P1 O1P1 Na1 133.9(3) . .
Mo1 O1P1 Na1 97.64(19) . .
P2 O1P2 Mo2 137.6(3) . .
Mo2 O2B Na1 134.7(2) . 8_654
P2 O2P2 Na1 134.4(3) . 8_655
P1 O3P1 Mo2 139.2(3) . 7_664
P2 O3P2 Mo1 114.7(3) . 8_654
Mo2 O12A Mo1 83.54(19) . .
Mo2 O12A Na1 164.9(3) . .
Mo1 O12A Na1 107.6(2) . .
Mo2 O12B Mo1 82.86(18) . .
O1C C1 C2 105.7(5) 8_654 .
O1C C1 P2 102.7(4) 8_654 .
C2 C1 P2 116.2(5) . .
O1C C1 P1 104.4(4) 8_654 8_654
C2 C1 P1 115.2(5) . 8_654
P2 C1 P1 110.9(3) . 8_654
C3 C2 C1 115.8(6) . .
C7 C3 C4 117.4(7) . .
C7 C3 C2 120.7(7) . .
C4 C3 C2 121.8(7) . .
C5 C4 C3 121.4(8) . .
C6 C5 C4 118.4(8) . .
N1 C6 C5 121.2(8) . .
N1 C7 C3 121.1(7) . .
C6 N1 C7 120.5(7) . .
N1G1 C1G N3G1 121.2(8) . .
N1G1 C1G N2G1 120.1(8) . .
N3G1 C1G N2G1 118.6(8) . .
N2G2 C2G N3G2 119.3(8) . .
N2G2 C2G N1G2 120.7(8) . .
N3G2 C2G N1G2 120.0(8) . .
O12A Na1 O4W 142.2(2) . 2_655
O12A Na1 O1P1 68.96(18) . .
O4W Na1 O1P1 148.8(2) 2_655 .
O12A Na1 O2B 106.8(2) . 7_664
O4W Na1 O2B 88.3(2) 2_655 7_664
O1P1 Na1 O2B 80.90(19) . 7_664
O12A Na1 O2P2 88.40(19) . 7_665
O4W Na1 O2P2 81.1(2) 2_655 7_665
O1P1 Na1 O2P2 102.4(2) . 7_665
O2B Na1 O2P2 164.4(2) 7_664 7_665
O12A Na1 Mo1 32.30(12) . .
O4W Na1 Mo1 174.0(2) 2_655 .
O1P1 Na1 Mo1 37.01(12) . .
O2B Na1 Mo1 92.13(15) 7_664 .
O2P2 Na1 Mo1 99.57(15) 7_665 .
O12A Na1 Na2 84.4(3) . 7_664
O4W Na1 Na2 73.6(6) 2_655 7_664
O1P1 Na1 Na2 123.2(8) . 7_664
O2B Na1 Na2 59.6(6) 7_664 7_664
O2P2 Na1 Na2 126.8(7) 7_665 7_664
Mo1 Na1 Na2 101.5(6) . 7_664
O12A Na1 Na3 100.55(15) . .
O4W Na1 Na3 42.17(15) 2_655 .
O1P1 Na1 Na3 168.31(16) . .
O2B Na1 Na3 97.92(15) 7_664 .
O2P2 Na1 Na3 81.89(14) 7_665 .
Mo1 Na1 Na3 131.92(10) . .
Na2 Na1 Na3 48.4(8) 7_664 .
Na2 Na2 O5W 0.000(3) 7_664 7_664
Na2 Na2 Na3 180.000(2) 7_664 1_554
O5W Na2 Na3 180.000(3) 7_664 1_554
Na2 Na2 Na1 112.1(8) 7_664 7_664
O5W Na2 Na1 112.1(8) 7_664 7_664
Na3 Na2 Na1 67.9(8) 1_554 7_664
Na2 Na2 Na1 112.1(8) 7_664 8_654
O5W Na2 Na1 112.1(8) 7_664 8_654
Na3 Na2 Na1 67.9(8) 1_554 8_654
Na1 Na2 Na1 135.8(15) 7_664 8_654
O4W Na3 O4W 169.3(3) . 2_655
O4W Na3 O4W 90.50(3) . 8_655
O4W Na3 O4W 90.50(3) 2_655 8_655
O4W Na3 O4W 90.50(3) . 7_665
O4W Na3 O4W 90.50(3) 2_655 7_665
O4W Na3 O4W 169.3(3) 8_655 7_665
O4W Na3 O5W 84.63(14) . 7_664
O4W Na3 O5W 84.63(14) 2_655 7_664
O4W Na3 O5W 95.37(14) 8_655 7_664
O4W Na3 O5W 95.37(14) 7_665 7_664
O4W Na3 O5W 95.37(14) . 1_556
O4W Na3 O5W 95.37(14) 2_655 1_556
O4W Na3 O5W 84.63(14) 8_655 1_556
O4W Na3 O5W 84.63(14) 7_665 1_556
O5W Na3 O5W 180.000(6) 7_664 1_556
O4W Na3 Na2 95.37(14) . 1_556
O4W Na3 Na2 95.37(14) 2_655 1_556
O4W Na3 Na2 84.63(14) 8_655 1_556
O4W Na3 Na2 84.63(14) 7_665 1_556
O5W Na3 Na2 180.000(10) 7_664 1_556
O5W Na3 Na2 0.000(7) 1_556 1_556
O4W Na3 Na2 84.63(14) . 7_664
O4W Na3 Na2 84.63(14) 2_655 7_664
O4W Na3 Na2 95.37(14) 8_655 7_664
O4W Na3 Na2 95.37(14) 7_665 7_664
O5W Na3 Na2 0.000(4) 7_664 7_664
O5W Na3 Na2 180.000(13) 1_556 7_664
Na2 Na3 Na2 180.000(2) 1_556 7_664
O4W Na3 Na1 40.40(15) . 2_655
O4W Na3 Na1 132.74(15) 2_655 2_655
O4W Na3 Na1 60.90(15) 8_655 2_655
O4W Na3 Na1 124.70(15) 7_665 2_655
O5W Na3 Na1 63.74(5) 7_664 2_655
O5W Na3 Na1 116.26(5) 1_556 2_655
Na2 Na3 Na1 116.26(5) 1_556 2_655
Na2 Na3 Na1 63.74(5) 7_664 2_655
O4W Na3 Na1 60.90(15) . 8_655
O4W Na3 Na1 124.70(15) 2_655 8_655
O4W Na3 Na1 132.74(15) 8_655 8_655
O4W Na3 Na1 40.40(15) 7_665 8_655
O5W Na3 Na1 116.26(5) 7_664 8_655
O5W Na3 Na1 63.74(5) 1_556 8_655
Na2 Na3 Na1 63.74(5) 1_556 8_655
Na2 Na3 Na1 116.26(5) 7_664 8_655
Na1 Na3 Na1 101.29(4) 2_655 8_655
O4W Na3 Na1 124.70(15) . 7_665
O4W Na3 Na1 60.90(15) 2_655 7_665
O4W Na3 Na1 40.40(15) 8_655 7_665
O4W Na3 Na1 132.74(15) 7_665 7_665
O5W Na3 Na1 116.26(5) 7_664 7_665
O5W Na3 Na1 63.74(5) 1_556 7_665
Na2 Na3 Na1 63.74(5) 1_556 7_665
Na2 Na3 Na1 116.26(5) 7_664 7_665
Na1 Na3 Na1 101.29(4) 2_655 7_665
Na1 Na3 Na1 127.48(10) 8_655 7_665
O4W Na3 Na1 132.75(15) . .
O4W Na3 Na1 40.40(15) 2_655 .
O4W Na3 Na1 124.70(15) 8_655 .
O4W Na3 Na1 60.90(15) 7_665 .
O5W Na3 Na1 63.74(5) 7_664 .
O5W Na3 Na1 116.26(5) 1_556 .
Na2 Na3 Na1 116.26(5) 1_556 .
Na2 Na3 Na1 63.74(5) 7_664 .
Na1 Na3 Na1 127.48(10) 2_655 .
Na1 Na3 Na1 101.29(4) 8_655 .
Na1 Na3 Na1 101.29(4) 7_665 .
Na1 O4W Na3 97.4(2) 2_655 .
Na2 O5W Na3 180.000(2) 7_664 1_554

loop_
_geom_bond_atom_site_label_1
_geom_bond_atom_site_label_2
_geom_bond_distance
_geom_bond_site_symmetry_2
Mo1 O1A 1.706(5) .
Mo1 O12A 1.937(5) .
Mo1 O12B 1.951(5) .
Mo1 O1C 2.053(5) .
Mo1 O1P1 2.099(5) .
Mo1 O3P2 2.337(5) 7_664
Mo1 Mo2 2.5752(8) .
Mo1 Na1 3.456(3) .
Mo2 O2A 1.694(5) .
Mo2 O12A 1.929(5) .
Mo2 O12B 1.940(5) .
Mo2 O1P2 2.072(5) .
Mo2 O3P1 2.078(5) 8_654
Mo2 O2B 2.387(5) .
P1 O2P1 1.490(5) .
P1 O3P1 1.543(5) .
P1 O1P1 1.550(5) .
P1 C1 1.853(7) 7_664
P2 O2P2 1.495(5) .
P2 O3P2 1.537(5) .
P2 O1P2 1.544(5) .
P2 C1 1.832(7) .
O1C C1 1.448(8) 7_664
O1P1 Na1 2.481(6) .
O2B Na1 2.487(6) 8_654
O2P2 Na1 2.492(6) 8_655
O3P1 Mo2 2.078(5) 7_664
O3P2 Mo1 2.337(5) 8_654
O12A Na1 2.335(6) .
C1 O1C 1.448(8) 8_654
C1 C2 1.553(10) .
C1 P1 1.853(7) 8_654
C2 C3 1.507(11) .
C3 C7 1.381(11) .
C3 C4 1.388(11) .
C4 C5 1.377(12) .
C5 C6 1.376(12) .
C6 N1 1.340(11) .
C7 N1 1.361(10) .
C1G N1G1 1.279(11) .
C1G N3G1 1.326(11) .
C1G N2G1 1.344(11) .
C2G N2G2 1.300(11) .
C2G N3G2 1.329(11) .
C2G N1G2 1.332(11) .
Na1 O4W 2.384(7) 2_655
Na1 O2B 2.487(6) 7_664
Na1 O2P2 2.492(6) 7_665
Na1 Na2 3.531(19) 7_664
Na1 Na3 3.647(3) .
Na2 Na2 2.20(10) 7_664
Na2 O5W 2.26(4) 7_664
Na2 Na3 2.94(5) 1_554
Na2 Na1 3.531(19) 7_664
Na2 Na1 3.531(19) 8_654
Na3 O4W 2.469(6) .
Na3 O4W 2.469(6) 2_655
Na3 O4W 2.469(6) 8_655
Na3 O4W 2.469(6) 7_665
Na3 O5W 2.89(9) 7_664
Na3 O5W 2.89(9) 1_556
Na3 Na2 2.94(5) 1_556
Na3 Na2 2.94(5) 7_664
Na3 Na1 3.647(3) 2_655
Na3 Na1 3.647(3) 8_655
Na3 Na1 3.647(3) 7_665
O4W Na1 2.384(7) 2_655
O5W Na2 2.26(4) 7_664
O5W Na3 2.89(9) 1_554
